data_7102159
loop_
_publ_author_name
'Aaker\"oy, Christer B'
'Desper, John'
'Smith, Michelle M'

_publ_section_title
;
 Constructing, deconstructing, and reconstructing ternary
 supermolecules.
;
_journal_issue 38
_journal_name_full 'Chemical communications (Cambridge, England)'
_journal_page_first 3936
_journal_page_last 3938
_journal_paper_doi 10.1039/b707518a
_journal_year 2007
_chemical_formula_moiety
;
(C14 H13 N3) (C8 H6 N2 O) (C12 H16 O2)
;
_chemical_formula_sum 'C34 H35 N5 O3'
_chemical_formula_weight 561.67
_chemical_name_common
;1-((4-pyridyl)methyl)-2-methylbenzimidazole, PhC(CN)(=NOH)
Me5-PhCOOH
;
_chemical_name_systematic
;
1-[(4-pyridyl)methyl]-2-methylbenzimidazole, PhC(CN)(=NOH) Me5-PhCOOH
;
_space_group_IT_number 4
_symmetry_cell_setting monoclinic
_symmetry_space_group_name_Hall 'P 2yb'
_symmetry_space_group_name_H-M 'P 1 21 1'
_atom_sites_solution_hydrogens geom
_atom_sites_solution_primary direct
_atom_sites_solution_secondary difmap
_audit_creation_method SHELXL-97
_cell_angle_alpha 90.00
_cell_angle_beta 106.377(7)
_cell_angle_gamma 90.00
_cell_formula_units_Z 2
_cell_length_a 5.7988(10)
_cell_length_b 31.336(5)
_cell_length_c 8.4715(13)
_cell_measurement_reflns_used 9972
_cell_measurement_temperature 173(2)
_cell_measurement_theta_max 30.55
_cell_measurement_theta_min 2.59
_cell_volume 1476.9(4)
_computing_cell_refinement 'Bruker SMART'
_computing_data_collection 'Bruker SMART'
_computing_data_reduction 'Bruker SAINT'
_computing_molecular_graphics 'Bruker SHELXTL'
_computing_publication_material 'Bruker SHELXTL'
_computing_structure_refinement 'SHELXL-97 (Sheldrick, 1997)'
_computing_structure_solution 'SHELXS-97 (Sheldrick, 1990)'
_diffrn_ambient_temperature 173(2)
_diffrn_measured_fraction_theta_full 1.000
_diffrn_measured_fraction_theta_max 1.000
_diffrn_measurement_device_type 'CCD area detector'
_diffrn_measurement_method 'phi and omega scans'
_diffrn_radiation_monochromator graphite
_diffrn_radiation_source 'fine-focus sealed tube'
_diffrn_radiation_type MoK\a
_diffrn_radiation_wavelength 0.71073
_diffrn_reflns_av_R_equivalents 0.0385
_diffrn_reflns_av_sigmaI/netI 0.0212
_diffrn_reflns_limit_h_max 8
_diffrn_reflns_limit_h_min -8
_diffrn_reflns_limit_k_max 44
_diffrn_reflns_limit_k_min -44
_diffrn_reflns_limit_l_max 11
_diffrn_reflns_limit_l_min -12
_diffrn_reflns_number 50681
_diffrn_reflns_theta_full 30.50
_diffrn_reflns_theta_max 30.50
_diffrn_reflns_theta_min 2.51
_exptl_absorpt_coefficient_mu 0.082
_exptl_absorpt_correction_T_max 0.9934
_exptl_absorpt_correction_T_min 0.9678
_exptl_absorpt_correction_type none
_exptl_crystal_colour colourless
_exptl_crystal_density_diffrn 1.263
_exptl_crystal_density_method 'not measured'
_exptl_crystal_description plate
_exptl_crystal_F_000 596
_exptl_crystal_size_max 0.40
_exptl_crystal_size_mid 0.20
_exptl_crystal_size_min 0.08
_refine_diff_density_max 0.403
_refine_diff_density_min -0.224
_refine_diff_density_rms 0.044
_refine_ls_extinction_method none
_refine_ls_goodness_of_fit_ref 1.105
_refine_ls_hydrogen_treatment mixed
_refine_ls_matrix_type full
_refine_ls_number_parameters 391
_refine_ls_number_reflns 4599
_refine_ls_number_restraints 1
_refine_ls_restrained_S_all 1.104
_refine_ls_R_factor_all 0.0467
_refine_ls_R_factor_gt 0.0416
_refine_ls_shift/su_max 0.001
_refine_ls_shift/su_mean 0.000
_refine_ls_structure_factor_coef Fsqd
_refine_ls_weighting_details 'calc w=1/[\s^2^(Fo^2^)+(0.0700P)^2^+0.1500P] where P=(Fo^2^+2Fc^2^)/3'
_refine_ls_weighting_scheme calc
_refine_ls_wR_factor_gt 0.1098
_refine_ls_wR_factor_ref 0.1137
_reflns_number_gt 4208
_reflns_number_total 4599
_reflns_threshold_expression >2sigma(I)
_cod_data_source_file b707518a.txt
_cod_data_source_block 478
_cod_depositor_comments
;
The following automatic conversions were performed:
'_symmetry_cell_setting' value 'Monoclinic' changed to 'monoclinic'
according to '/home/saulius/struct/CIF-dictionaries/cif_core.dic'
dictionary named 'cif_core.dic' version 2.4.1 from 2010-06-29.

Automatic conversion script
Id: cif_fix_enum 1527 2010-12-29 10:47:43Z saulius 
;
_cod_original_sg_symbol_H-M P2(1)
_cod_database_code 7102159

loop_
_symmetry_equiv_pos_as_xyz
'x, y, z'
'-x, y+1/2, -z'

loop_
_atom_site_label
_atom_site_type_symbol
_atom_site_fract_x
_atom_site_fract_y
_atom_site_fract_z
_atom_site_U_iso_or_equiv
_atom_site_adp_type
_atom_site_occupancy
_atom_site_symmetry_multiplicity
_atom_site_calc_flag
_atom_site_refinement_flags
N11 N 0.0171(2) 0.49869(5) 0.74172(18) 0.0205(3) Uani 1 1 d .
C12 C 0.2165(3) 0.48690(6) 0.8634(2) 0.0205(3) Uani 1 1 d .
N13 N 0.3940(2) 0.51461(5) 0.87959(19) 0.0216(3) Uani 1 1 d .
C14 C 0.3077(3) 0.54607(6) 0.7624(2) 0.0207(3) Uani 1 1 d .
C15 C 0.4204(3) 0.58230(6) 0.7233(2) 0.0272(4) Uani 1 1 d .
H15 H 0.5822 0.5889 0.7806 0.033 Uiso 1 1 calc R
C16 C 0.2888(4) 0.60813(7) 0.5985(3) 0.0318(4) Uani 1 1 d .
H16 H 0.3621 0.6328 0.5690 0.038 Uiso 1 1 calc R
C17 C 0.0493(4) 0.59880(7) 0.5142(3) 0.0332(4) Uani 1 1 d .
H17 H -0.0368 0.6175 0.4299 0.040 Uiso 1 1 calc R
C18 C -0.0646(3) 0.56288(7) 0.5510(2) 0.0287(4) Uani 1 1 d .
H18 H -0.2268 0.5564 0.4940 0.034 Uiso 1 1 calc R
C19 C 0.0700(3) 0.53672(6) 0.6756(2) 0.0207(3) Uani 1 1 d .
C20 C 0.2305(4) 0.44801(6) 0.9664(2) 0.0281(4) Uani 1 1 d .
H20A H 0.3914 0.4355 0.9890 0.042 Uiso 1 1 calc R
H20B H 0.1106 0.4272 0.9077 0.042 Uiso 1 1 calc R
H20C H 0.1986 0.4557 1.0705 0.042 Uiso 1 1 calc R
N21 N -0.3217(3) 0.38887(6) 0.2870(2) 0.0312(4) Uani 1 1 d .
C22 C -0.4312(4) 0.38445(8) 0.4035(3) 0.0380(5) Uani 1 1 d .
H22 H -0.5391 0.3612 0.3964 0.046 Uiso 1 1 calc R
C23 C -0.3956(4) 0.41207(7) 0.5348(3) 0.0315(4) Uani 1 1 d .
H23 H -0.4798 0.4081 0.6150 0.038 Uiso 1 1 calc R
C24 C -0.2359(3) 0.44569(5) 0.5489(2) 0.0195(3) Uani 1 1 d .
C25 C -0.1185(4) 0.45035(7) 0.4290(2) 0.0283(4) Uani 1 1 d .
H25 H -0.0058 0.4727 0.4349 0.034 Uiso 1 1 calc R
C26 C -0.1700(4) 0.42137(7) 0.2992(3) 0.0324(4) Uani 1 1 d .
H26 H -0.0929 0.4250 0.2150 0.039 Uiso 1 1 calc R
C27 C -0.2114(3) 0.47635(6) 0.6902(2) 0.0224(3) Uani 1 1 d .
H27A H -0.3419 0.4977 0.6580 0.027 Uiso 1 1 calc R
H27B H -0.2339 0.4603 0.7854 0.027 Uiso 1 1 calc R
C31 C 1.2290(3) 0.60652(6) 1.0902(2) 0.0235(3) Uani 1 1 d .
C32 C 1.1044(4) 0.63432(7) 0.9684(3) 0.0332(4) Uani 1 1 d .
H32 H 0.9446 0.6277 0.9065 0.040 Uiso 1 1 calc R
C33 C 1.2102(4) 0.67156(7) 0.9363(3) 0.0371(5) Uani 1 1 d .
H33 H 1.1232 0.6901 0.8517 0.044 Uiso 1 1 calc R
C34 C 1.4395(5) 0.68205(8) 1.0254(3) 0.0423(5) Uani 1 1 d .
H34 H 1.5105 0.7081 1.0056 0.051 Uiso 1 1 calc R
C35 C 1.5644(5) 0.65426(11) 1.1436(4) 0.0634(10) Uani 1 1 d .
H35 H 1.7247 0.6609 1.2042 0.076 Uiso 1 1 calc R
C36 C 1.4617(4) 0.61659(9) 1.1764(4) 0.0492(7) Uani 1 1 d .
H36 H 1.5518 0.5977 1.2585 0.059 Uiso 1 1 calc R
C37 C 1.1199(3) 0.56618(6) 1.1241(2) 0.0215(3) Uani 1 1 d .
N37 N 0.9039(3) 0.55619(5) 1.0411(2) 0.0241(3) Uani 1 1 d .
O37 O 0.8293(2) 0.51782(5) 1.08706(18) 0.0279(3) Uani 1 1 d .
H37 H 0.677(5) 0.5174(9) 1.011(3) 0.034 Uiso 1 1 d .
C38 C 1.2570(3) 0.53758(6) 1.2512(2) 0.0246(3) Uani 1 1 d .
N38 N 1.3632(3) 0.51497(7) 1.3506(2) 0.0346(4) Uani 1 1 d .
C41 C -0.4326(3) 0.31211(6) -0.2174(2) 0.0235(3) Uani 1 1 d .
C42 C -0.2665(3) 0.28024(6) -0.2211(2) 0.0241(3) Uani 1 1 d .
C43 C -0.3167(4) 0.25174(6) -0.3544(2) 0.0264(4) Uani 1 1 d .
C44 C -0.5302(4) 0.25623(6) -0.4823(2) 0.0288(4) Uani 1 1 d .
C45 C -0.6968(3) 0.28782(6) -0.4749(2) 0.0250(3) Uani 1 1 d .
C46 C -0.6495(3) 0.31600(6) -0.3407(2) 0.0229(3) Uani 1 1 d .
C51 C -0.3730(3) 0.34453(7) -0.0791(2) 0.0277(4) Uani 1 1 d .
O51 O -0.4284(3) 0.33135(6) 0.05275(19) 0.0381(4) Uani 1 1 d .
H51 H -0.386(5) 0.3528(11) 0.148(4) 0.046 Uiso 1 1 d .
O52 O -0.2830(4) 0.37873(6) -0.0891(2) 0.0421(4) Uani 1 1 d .
C52 C -0.0353(4) 0.27694(8) -0.0845(3) 0.0327(4) Uani 1 1 d .
H52A H 0.1007 0.2759 -0.1317 0.049 Uiso 1 1 calc R
H52B H -0.0374 0.2509 -0.0209 0.049 Uiso 1 1 calc R
H52C H -0.0190 0.3018 -0.0122 0.049 Uiso 1 1 calc R
C53 C -0.1402(5) 0.21642(8) -0.3557(3) 0.0402(5) Uani 1 1 d .
H53A H -0.1402 0.2105 -0.4693 0.060 Uiso 1 1 calc R
H53B H -0.1869 0.1906 -0.3071 0.060 Uiso 1 1 calc R
H53C H 0.0212 0.2252 -0.2916 0.060 Uiso 1 1 calc R
C54 C -0.5803(5) 0.22705(10) -0.6310(3) 0.0519(7) Uani 1 1 d .
H54A H -0.4284 0.2157 -0.6424 0.078 Uiso 1 1 calc R
H54B H -0.6618 0.2432 -0.7301 0.078 Uiso 1 1 calc R
H54C H -0.6832 0.2034 -0.6167 0.078 Uiso 1 1 calc R
C55 C -0.9291(4) 0.29272(8) -0.6107(3) 0.0365(5) Uani 1 1 d .
H55A H -1.0495 0.3066 -0.5669 0.055 Uiso 1 1 calc R
H55B H -0.9876 0.2645 -0.6540 0.055 Uiso 1 1 calc R
H55C H -0.9007 0.3102 -0.6993 0.055 Uiso 1 1 calc R
C56 C -0.8287(3) 0.35010(7) -0.3305(3) 0.0299(4) Uani 1 1 d .
H56A H -0.8531 0.3694 -0.4249 0.045 Uiso 1 1 calc R
H56B H -0.7674 0.3663 -0.2284 0.045 Uiso 1 1 calc R
H56C H -0.9819 0.3367 -0.3317 0.045 Uiso 1 1 calc R

loop_
_atom_site_aniso_label
_atom_site_aniso_U_11
_atom_site_aniso_U_22
_atom_site_aniso_U_33
_atom_site_aniso_U_23
_atom_site_aniso_U_13
_atom_site_aniso_U_12
N11 0.0177(6) 0.0214(7) 0.0208(7) -0.0043(6) 0.0030(5) -0.0039(5)
C12 0.0206(7) 0.0190(7) 0.0214(8) -0.0044(6) 0.0053(6) 0.0004(6)
N13 0.0183(6) 0.0209(7) 0.0237(7) -0.0023(6) 0.0027(5) -0.0014(5)
C14 0.0185(6) 0.0212(8) 0.0206(8) -0.0027(6) 0.0025(6) -0.0007(6)
C15 0.0249(8) 0.0236(9) 0.0292(9) -0.0001(7) 0.0014(7) -0.0067(6)
C16 0.0342(9) 0.0229(9) 0.0343(10) 0.0035(8) 0.0033(8) -0.0059(7)
C17 0.0343(9) 0.0281(10) 0.0300(10) 0.0060(8) -0.0025(8) 0.0000(8)
C18 0.0242(8) 0.0292(9) 0.0270(9) 0.0015(8) -0.0018(6) 0.0006(7)
C19 0.0193(7) 0.0212(8) 0.0203(8) -0.0046(6) 0.0030(6) -0.0016(6)
C20 0.0331(8) 0.0230(9) 0.0273(9) 0.0009(7) 0.0069(7) -0.0011(7)
N21 0.0396(9) 0.0280(8) 0.0218(8) -0.0039(6) 0.0017(6) -0.0022(7)
C22 0.0473(12) 0.0344(11) 0.0299(11) -0.0082(9) 0.0073(9) -0.0184(10)
C23 0.0369(9) 0.0312(10) 0.0278(9) -0.0050(8) 0.0114(8) -0.0134(8)
C24 0.0210(6) 0.0180(7) 0.0166(7) -0.0009(6) 0.0007(5) -0.0012(6)
C25 0.0353(9) 0.0253(9) 0.0266(9) -0.0029(7) 0.0125(7) -0.0058(7)
C26 0.0433(11) 0.0331(11) 0.0232(9) -0.0019(8) 0.0133(8) -0.0018(8)
C27 0.0191(6) 0.0266(9) 0.0214(8) -0.0064(7) 0.0055(6) -0.0063(6)
C31 0.0221(7) 0.0249(9) 0.0227(8) -0.0022(7) 0.0052(6) 0.0000(6)
C32 0.0349(10) 0.0271(10) 0.0305(10) 0.0022(8) -0.0024(8) -0.0014(8)
C33 0.0441(11) 0.0280(10) 0.0342(11) 0.0047(9) 0.0032(9) -0.0010(9)
C34 0.0430(12) 0.0353(12) 0.0473(14) 0.0095(10) 0.0105(10) -0.0107(9)
C35 0.0369(12) 0.0605(18) 0.076(2) 0.0283(16) -0.0115(12) -0.0248(12)
C36 0.0283(10) 0.0481(14) 0.0578(16) 0.0242(12) -0.0099(10) -0.0149(9)
C37 0.0196(7) 0.0225(8) 0.0207(8) 0.0000(6) 0.0028(6) 0.0007(6)
N37 0.0211(6) 0.0235(8) 0.0256(7) -0.0001(6) 0.0030(5) -0.0004(5)
O37 0.0210(5) 0.0265(7) 0.0310(7) 0.0044(6) -0.0013(5) -0.0046(5)
C38 0.0192(7) 0.0265(9) 0.0253(9) -0.0005(7) 0.0016(6) -0.0020(6)
N38 0.0267(7) 0.0340(9) 0.0369(9) 0.0054(8) -0.0013(7) -0.0009(7)
C41 0.0260(7) 0.0238(8) 0.0187(8) -0.0028(6) 0.0029(6) -0.0018(6)
C42 0.0267(8) 0.0239(8) 0.0189(8) 0.0017(7) 0.0016(6) 0.0003(6)
C43 0.0313(9) 0.0215(9) 0.0244(9) -0.0018(7) 0.0044(7) 0.0031(7)
C44 0.0387(10) 0.0220(9) 0.0214(9) -0.0060(7) 0.0015(7) -0.0008(7)
C45 0.0283(8) 0.0233(9) 0.0187(8) -0.0012(7) -0.0009(6) -0.0012(6)
C46 0.0254(7) 0.0210(8) 0.0202(8) -0.0016(6) 0.0028(6) -0.0012(6)
C51 0.0285(8) 0.0302(10) 0.0217(8) -0.0050(7) 0.0025(6) 0.0003(7)
O51 0.0547(10) 0.0362(8) 0.0242(7) -0.0084(6) 0.0122(7) -0.0115(7)
O52 0.0584(10) 0.0333(8) 0.0344(8) -0.0104(7) 0.0127(7) -0.0162(8)
C52 0.0298(8) 0.0363(11) 0.0259(10) 0.0036(8) -0.0020(7) 0.0027(8)
C53 0.0443(11) 0.0299(11) 0.0430(13) -0.0038(9) 0.0069(9) 0.0119(9)
C54 0.0583(15) 0.0460(15) 0.0400(13) -0.0264(12) -0.0046(11) 0.0111(12)
C55 0.0354(10) 0.0374(11) 0.0262(10) -0.0047(9) -0.0084(8) -0.0007(9)
C56 0.0273(8) 0.0289(10) 0.0317(10) -0.0026(8) 0.0055(7) 0.0044(7)

loop_
_atom_type_symbol
_atom_type_description
_atom_type_scat_dispersion_real
_atom_type_scat_dispersion_imag
_atom_type_scat_source
C C 0.0033 0.0016 'International Tables Vol C Tables 4.2.6.8 and 6.1.1.4'
H H 0.0000 0.0000 'International Tables Vol C Tables 4.2.6.8 and 6.1.1.4'
N N 0.0061 0.0033 'International Tables Vol C Tables 4.2.6.8 and 6.1.1.4'
O O 0.0106 0.0060 'International Tables Vol C Tables 4.2.6.8 and 6.1.1.4'

loop_
_geom_angle_atom_site_label_1
_geom_angle_atom_site_label_2
_geom_angle_atom_site_label_3
_geom_angle
C12 N11 C19 107.48(14)
C12 N11 C27 127.10(16)
C19 N11 C27 125.42(15)
N13 C12 N11 111.67(16)
N13 C12 C20 124.34(16)
N11 C12 C20 123.98(16)
C12 N13 C14 106.17(14)
N13 C14 C15 130.48(16)
N13 C14 C19 109.30(15)
C15 C14 C19 120.22(16)
C16 C15 C14 117.72(17)
C16 C15 H15 121.1
C14 C15 H15 121.1
C15 C16 C17 121.51(19)
C15 C16 H16 119.2
C17 C16 H16 119.2
C18 C17 C16 121.45(18)
C18 C17 H17 119.3
C16 C17 H17 119.3
C17 C18 C19 116.70(17)
C17 C18 H18 121.7
C19 C18 H18 121.7
N11 C19 C18 132.26(16)
N11 C19 C14 105.37(15)
C18 C19 C14 122.38(17)
C12 C20 H20A 109.5
C12 C20 H20B 109.5
H20A C20 H20B 109.5
C12 C20 H20C 109.5
H20A C20 H20C 109.5
H20B C20 H20C 109.5
C22 N21 C26 117.91(18)
N21 C22 C23 122.8(2)
N21 C22 H22 118.6
C23 C22 H22 118.6
C22 C23 C24 119.47(18)
C22 C23 H23 120.3
C24 C23 H23 120.3
C25 C24 C23 118.23(17)
C25 C24 C27 124.07(16)
C23 C24 C27 117.62(15)
C24 C25 C26 118.15(18)
C24 C25 H25 120.9
C26 C25 H25 120.9
N21 C26 C25 123.40(18)
N21 C26 H26 118.3
C25 C26 H26 118.3
N11 C27 C24 114.77(14)
N11 C27 H27A 108.6
C24 C27 H27A 108.6
N11 C27 H27B 108.6
C24 C27 H27B 108.6
H27A C27 H27B 107.6
C36 C31 C32 118.53(19)
C36 C31 C37 120.14(18)
C32 C31 C37 121.31(17)
C33 C32 C31 120.64(19)
C33 C32 H32 119.7
C31 C32 H32 119.7
C34 C33 C32 120.7(2)
C34 C33 H33 119.7
C32 C33 H33 119.7
C35 C34 C33 118.7(2)
C35 C34 H34 120.6
C33 C34 H34 120.6
C34 C35 C36 121.3(2)
C34 C35 H35 119.3
C36 C35 H35 119.3
C31 C36 C35 120.1(2)
C31 C36 H36 120.0
C35 C36 H36 120.0
N37 C37 C38 119.89(17)
N37 C37 C31 120.33(16)
C38 C37 C31 119.78(15)
C37 N37 O37 113.19(15)
N37 O37 H37 97.5(18)
N38 C38 C37 179.5(2)
C42 C41 C46 121.90(17)
C42 C41 C51 119.31(16)
C46 C41 C51 118.75(16)
C41 C42 C43 119.05(16)
C41 C42 C52 120.18(17)
C43 C42 C52 120.77(18)
C44 C43 C42 119.68(17)
C44 C43 C53 121.32(18)
C42 C43 C53 118.99(18)
C45 C44 C43 120.45(17)
C45 C44 C54 119.43(19)
C43 C44 C54 120.1(2)
C44 C45 C46 120.14(16)
C44 C45 C55 121.10(18)
C46 C45 C55 118.75(18)
C41 C46 C45 118.71(17)
C41 C46 C56 120.59(16)
C45 C46 C56 120.69(16)
O52 C51 O51 123.65(19)
O52 C51 C41 123.41(18)
O51 C51 C41 112.93(18)
C51 O51 H51 113.8(18)
C42 C52 H52A 109.5
C42 C52 H52B 109.5
H52A C52 H52B 109.5
C42 C52 H52C 109.5
H52A C52 H52C 109.5
H52B C52 H52C 109.5
C43 C53 H53A 109.5
C43 C53 H53B 109.5
H53A C53 H53B 109.5
C43 C53 H53C 109.5
H53A C53 H53C 109.5
H53B C53 H53C 109.5
C44 C54 H54A 109.5
C44 C54 H54B 109.5
H54A C54 H54B 109.5
C44 C54 H54C 109.5
H54A C54 H54C 109.5
H54B C54 H54C 109.5
C45 C55 H55A 109.5
C45 C55 H55B 109.5
H55A C55 H55B 109.5
C45 C55 H55C 109.5
H55A C55 H55C 109.5
H55B C55 H55C 109.5
C46 C56 H56A 109.5
C46 C56 H56B 109.5
H56A C56 H56B 109.5
C46 C56 H56C 109.5
H56A C56 H56C 109.5
H56B C56 H56C 109.5

loop_
_geom_bond_atom_site_label_1
_geom_bond_atom_site_label_2
_geom_bond_distance
N11 C12 1.365(2)
N11 C19 1.387(2)
N11 C27 1.452(2)
C12 N13 1.324(2)
C12 C20 1.488(3)
N13 C14 1.388(2)
C14 C15 1.396(2)
C14 C19 1.398(2)
C15 C16 1.378(3)
C15 H15 0.9500
C16 C17 1.402(3)
C16 H16 0.9500
C17 C18 1.384(3)
C17 H17 0.9500
C18 C19 1.389(3)
C18 H18 0.9500
C20 H20A 0.9800
C20 H20B 0.9800
C20 H20C 0.9800
N21 C22 1.323(3)
N21 C26 1.331(3)
C22 C23 1.378(3)
C22 H22 0.9500
C23 C24 1.386(2)
C23 H23 0.9500
C24 C25 1.381(2)
C24 C27 1.510(2)
C25 C26 1.392(3)
C25 H25 0.9500
C26 H26 0.9500
C27 H27A 0.9900
C27 H27B 0.9900
C31 C36 1.377(3)
C31 C32 1.388(3)
C31 C37 1.478(3)
C32 C33 1.381(3)
C32 H32 0.9500
C33 C34 1.371(3)
C33 H33 0.9500
C34 C35 1.370(4)
C34 H34 0.9500
C35 C36 1.385(3)
C35 H35 0.9500
C36 H36 0.9500
C37 N37 1.290(2)
C37 C38 1.454(3)
N37 O37 1.371(2)
O37 H37 0.94(3)
C38 N38 1.139(3)
C41 C42 1.394(3)
C41 C46 1.395(2)
C41 C51 1.515(3)
C42 C43 1.405(3)
C42 C52 1.507(3)
C43 C44 1.403(3)
C43 C53 1.510(3)
C44 C45 1.397(3)
C44 C54 1.517(3)
C45 C46 1.404(3)
C45 C55 1.513(3)
C46 C56 1.510(3)
C51 O52 1.206(3)
C51 O51 1.313(3)
O51 H51 1.03(3)
C52 H52A 0.9800
C52 H52B 0.9800
C52 H52C 0.9800
C53 H53A 0.9800
C53 H53B 0.9800
C53 H53C 0.9800
C54 H54A 0.9800
C54 H54B 0.9800
C54 H54C 0.9800
C55 H55A 0.9800
C55 H55B 0.9800
C55 H55C 0.9800
C56 H56A 0.9800
C56 H56B 0.9800
C56 H56C 0.9800

loop_
_geom_hbond_atom_site_label_D
_geom_hbond_atom_site_label_H
_geom_hbond_atom_site_label_A
_geom_hbond_distance_DH
_geom_hbond_distance_HA
_geom_hbond_distance_DA
_geom_hbond_angle_DHA
O37 H37 N13 0.94(3) 1.70(3) 2.6396(19) 177(3)
O51 H51 N21 1.03(3) 1.60(3) 2.622(2) 176(3)

loop_
_geom_torsion_atom_site_label_1
_geom_torsion_atom_site_label_2
_geom_torsion_atom_site_label_3
_geom_torsion_atom_site_label_4
_geom_torsion
C19 N11 C12 N13 -0.22(19)
C27 N11 C12 N13 -179.53(15)
C19 N11 C12 C20 178.91(16)
C27 N11 C12 C20 -0.4(3)
N11 C12 N13 C14 -0.28(19)
C20 C12 N13 C14 -179.42(16)
C12 N13 C14 C15 -178.53(19)
C12 N13 C14 C19 0.68(19)
N13 C14 C15 C16 179.65(19)
C19 C14 C15 C16 0.5(3)
C14 C15 C16 C17 0.6(3)
C15 C16 C17 C18 -0.9(4)
C16 C17 C18 C19 0.1(3)
C12 N11 C19 C18 -179.6(2)
C27 N11 C19 C18 -0.2(3)
C12 N11 C19 C14 0.62(18)
C27 N11 C19 C14 179.95(15)
C17 C18 C19 N11 -178.79(19)
C17 C18 C19 C14 1.0(3)
N13 C14 C19 N11 -0.81(19)
C15 C14 C19 N11 178.50(16)
N13 C14 C19 C18 179.35(17)
C15 C14 C19 C18 -1.3(3)
C26 N21 C22 C23 0.4(4)
N21 C22 C23 C24 -1.1(4)
C22 C23 C24 C25 0.4(3)
C22 C23 C24 C27 177.1(2)
C23 C24 C25 C26 0.9(3)
C27 C24 C25 C26 -175.61(19)
C22 N21 C26 C25 1.0(3)
C24 C25 C26 N21 -1.7(3)
C12 N11 C27 C24 -93.5(2)
C19 N11 C27 C24 87.3(2)
C25 C24 C27 N11 -28.4(3)
C23 C24 C27 N11 154.99(17)
C36 C31 C32 C33 -1.0(3)
C37 C31 C32 C33 -178.9(2)
C31 C32 C33 C34 -0.8(4)
C32 C33 C34 C35 1.9(4)
C33 C34 C35 C36 -1.4(6)
C32 C31 C36 C35 1.5(4)
C37 C31 C36 C35 179.5(3)
C34 C35 C36 C31 -0.3(6)
C36 C31 C37 N37 -178.5(2)
C32 C31 C37 N37 -0.6(3)
C36 C31 C37 C38 1.4(3)
C32 C31 C37 C38 179.23(19)
C38 C37 N37 O37 0.0(2)
C31 C37 N37 O37 179.87(15)
C46 C41 C42 C43 1.3(3)
C51 C41 C42 C43 -176.45(18)
C46 C41 C42 C52 -179.45(18)
C51 C41 C42 C52 2.8(3)
C41 C42 C43 C44 1.1(3)
C52 C42 C43 C44 -178.2(2)
C41 C42 C43 C53 -178.2(2)
C52 C42 C43 C53 2.6(3)
C42 C43 C44 C45 -2.4(3)
C53 C43 C44 C45 176.8(2)
C42 C43 C44 C54 176.9(2)
C53 C43 C44 C54 -3.9(3)
C43 C44 C45 C46 1.4(3)
C54 C44 C45 C46 -177.9(2)
C43 C44 C45 C55 -179.2(2)
C54 C44 C45 C55 1.5(3)
C42 C41 C46 C45 -2.2(3)
C51 C41 C46 C45 175.47(17)
C42 C41 C46 C56 178.25(18)
C51 C41 C46 C56 -4.0(3)
C44 C45 C46 C41 0.9(3)
C55 C45 C46 C41 -178.48(19)
C44 C45 C46 C56 -179.59(18)
C55 C45 C46 C56 1.0(3)
C42 C41 C51 O52 93.9(3)
C46 C41 C51 O52 -83.9(3)
C42 C41 C51 O51 -85.7(2)
C46 C41 C51 O51 96.5(2)

loop_
_cod_related_entry_id
_cod_related_entry_database
_cod_related_entry_code
1 ChemSpider 21197991
